data_4100865
loop_
_publ_author_name
'Arthur J. Esswein'
'Adam S. Veige'
'Daniel G.Nocera'

_journal_name_full 'Journal of the American Chemical Society'
_journal_year 2005
_chemical_formula_sum 'C96 H102 Cl4 F72 Ir4 O24 P12'
_chemical_formula_weight 4290.02
_space_group_IT_number 70
_symmetry_cell_setting orthorhombic
_symmetry_space_group_name_Hall '-F 2uv 2vw'
_symmetry_space_group_name_H-M 'F d d d :2'
_cell_angle_alpha 90.00
_cell_angle_beta 90.00
_cell_angle_gamma 90.00
_cell_formula_units_Z 8
_cell_length_a 26.8372(18)
_cell_length_b 27.313(3)
_cell_length_c 38.801(3)
_cell_measurement_temperature 100(2)
_cell_volume 28441(4)
_diffrn_ambient_temperature 100(2)
_exptl_crystal_density_diffrn 2.004
_cod_depositor_comments
;
The following automatic conversions were performed:
'_symmetry_cell_setting' value 'Orthorhombic' changed to 'orthorhombic'
according to '/home/saulius/struct/CIF-dictionaries/cif_core.dic'
dictionary named 'cif_core.dic' version 2.4.1 from 2010-06-29.

Automatic conversion script
Id: cif_fix_enum 1527 2010-12-29 10:47:43Z saulius 
;
_cod_original_sg_symbol_H-M 'F d d d'
_cod_database_code 4100865

loop_
_symmetry_equiv_pos_as_xyz
'x, y, z'
'-x+3/4, -y+3/4, z'
'-x+3/4, y, -z+3/4'
'x, -y+3/4, -z+3/4'
'x, y+1/2, z+1/2'
'-x+3/4, -y+5/4, z+1/2'
'-x+3/4, y+1/2, -z+5/4'
'x, -y+5/4, -z+5/4'
'x+1/2, y, z+1/2'
'-x+5/4, -y+3/4, z+1/2'
'-x+5/4, y, -z+5/4'
'x+1/2, -y+3/4, -z+5/4'
'x+1/2, y+1/2, z'
'-x+5/4, -y+5/4, z'
'-x+5/4, y+1/2, -z+3/4'
'x+1/2, -y+5/4, -z+3/4'
'-x, -y, -z'
'x-3/4, y-3/4, -z'
'x-3/4, -y, z-3/4'
'-x, y-3/4, z-3/4'
'-x, -y+1/2, -z+1/2'
'x-3/4, y-1/4, -z+1/2'
'x-3/4, -y+1/2, z-1/4'
'-x, y-1/4, z-1/4'
'-x+1/2, -y, -z+1/2'
'x-1/4, y-3/4, -z+1/2'
'x-1/4, -y, z-1/4'
'-x+1/2, y-3/4, z-1/4'
'-x+1/2, -y+1/2, -z'
'x-1/4, y-1/4, -z'
'x-1/4, -y+1/2, z-3/4'
'-x+1/2, y-1/4, z-3/4'

loop_
_atom_site_label
_atom_site_type_symbol
_atom_site_fract_x
_atom_site_fract_y
_atom_site_fract_z
_atom_site_U_iso_or_equiv
_atom_site_adp_type
_atom_site_occupancy
_atom_site_symmetry_multiplicity
_atom_site_calc_flag
_atom_site_refinement_flags
_atom_site_disorder_assembly
_atom_site_disorder_group
Ir1 Ir 0.890637(4) 0.687281(4) 0.121947(3) 0.01344(3) Uani 1 1 d . . .
Cl1 Cl 0.94202(3) 0.70968(3) 0.074232(18) 0.02180(15) Uani 1 1 d . . .
P1 P 0.82827(3) 0.67633(2) 0.083814(18) 0.01310(13) Uani 1 1 d . . .
P2 P 0.84893(3) 0.68367(3) 0.169728(18) 0.01317(13) Uani 1 1 d . . .
P3 P 0.96388(3) 0.67150(3) 0.147553(18) 0.01374(14) Uani 1 1 d . . .
O1 O 0.77307(7) 0.66735(7) 0.09889(5) 0.0169(4) Uani 1 1 d . . .
O2 O 0.81792(7) 0.71360(7) 0.05226(5) 0.0187(4) Uani 1 1 d . . .
O3 O 0.79100(7) 0.70047(7) 0.17174(5) 0.0158(4) Uani 1 1 d . . .
O4 O 0.87479(7) 0.71939(7) 0.19795(5) 0.0166(4) Uani 1 1 d . . .
O5 O 1.00733(7) 0.71238(7) 0.14857(5) 0.0194(4) Uani 1 1 d . . .
O6 O 0.96003(7) 0.65429(7) 0.18686(5) 0.0182(4) Uani 1 1 d . . .
C1 C 0.84133(10) 0.62654(10) 0.19292(7) 0.0155(5) Uani 1 1 d . . .
H1A H 0.8721 0.6201 0.2062 0.019 Uiso 1 1 calc R . .
H1B H 0.8138 0.6304 0.2097 0.019 Uiso 1 1 calc R . .
C2 C 1.00024(14) 0.6250 0.1250 0.0170(8) Uani 1 2 d S . .
H2A H 1.0221 0.6416 0.1081 0.020 Uiso 0.50 1 calc PR . .
H2B H 1.0221 0.6084 0.1419 0.020 Uiso 0.50 1 calc PR . .
C3 C 0.73183(10) 0.65541(11) 0.07673(8) 0.0188(6) Uani 1 1 d . . .
H3A H 0.7231 0.6204 0.0791 0.023 Uiso 1 1 calc R . .
H3B H 0.7406 0.6619 0.0524 0.023 Uiso 1 1 calc R . .
C4 C 0.68887(11) 0.68690(12) 0.08748(8) 0.0225(6) Uani 1 1 d . . .
C5 C 0.83242(11) 0.76367(10) 0.05230(7) 0.0191(6) Uani 1 1 d . . .
H5A H 0.8610 0.7688 0.0680 0.023 Uiso 1 1 calc R . .
H5B H 0.8045 0.7846 0.0601 0.023 Uiso 1 1 calc R . .
C6 C 0.84665(12) 0.77611(11) 0.01620(8) 0.0228(6) Uani 1 1 d . . .
C7 C 0.77642(11) 0.74764(10) 0.15936(8) 0.0193(6) Uani 1 1 d . . .
H7A H 0.7660 0.7455 0.1349 0.023 Uiso 1 1 calc R . .
H7B H 0.8046 0.7709 0.1611 0.023 Uiso 1 1 calc R . .
C8 C 0.73346(12) 0.76471(12) 0.18147(9) 0.0273(7) Uani 1 1 d . . .
C9 C 0.85646(11) 0.72352(10) 0.23232(7) 0.0179(6) Uani 1 1 d . . .
H9A H 0.8732 0.6996 0.2476 0.021 Uiso 1 1 calc R . .
H9B H 0.8201 0.7173 0.2329 0.021 Uiso 1 1 calc R . .
C10 C 0.86765(11) 0.77495(11) 0.24380(8) 0.0208(6) Uani 1 1 d . . .
C11 C 0.99418(11) 0.76141(11) 0.15737(9) 0.0248(7) Uani 1 1 d . . .
H11A H 0.9735 0.7619 0.1785 0.030 Uiso 1 1 calc R . .
H11B H 0.9751 0.7769 0.1384 0.030 Uiso 1 1 calc R . .
C12 C 1.04216(11) 0.78793(11) 0.16319(8) 0.0208(6) Uani 1 1 d . . .
C13 C 1.00185(11) 0.63914(11) 0.20702(8) 0.0204(6) Uani 1 1 d . . .
H13A H 1.0316 0.6590 0.2013 0.024 Uiso 1 1 calc R . .
H13B H 1.0096 0.6042 0.2027 0.024 Uiso 1 1 calc R . .
C14 C 0.98677(11) 0.64685(12) 0.24398(8) 0.0225(6) Uani 1 1 d . . .
F1 F 0.64875(7) 0.67626(8) 0.06850(5) 0.0325(5) Uani 1 1 d . . .
F2 F 0.67726(7) 0.68054(8) 0.12054(5) 0.0365(5) Uani 1 1 d . . .
F3 F 0.69869(7) 0.73451(7) 0.08329(5) 0.0353(5) Uani 1 1 d . . .
F4 F 0.80757(7) 0.77229(7) -0.00559(5) 0.0293(4) Uani 1 1 d . . .
F5 F 0.88231(7) 0.74775(8) 0.00354(5) 0.0339(5) Uani 1 1 d . . .
F6 F 0.86270(8) 0.82255(7) 0.01416(5) 0.0369(5) Uani 1 1 d . . .
F7 F 0.69553(7) 0.73339(8) 0.18107(6) 0.0398(5) Uani 1 1 d . . .
F8 F 0.71696(8) 0.80765(8) 0.16981(6) 0.0458(6) Uani 1 1 d . . .
F9 F 0.74639(7) 0.77062(8) 0.21440(5) 0.0357(5) Uani 1 1 d . . .
F10 F 0.84808(7) 0.80836(6) 0.22282(5) 0.0301(4) Uani 1 1 d . . .
F11 F 0.84941(8) 0.78327(7) 0.27536(5) 0.0340(5) Uani 1 1 d . . .
F12 F 0.91661(7) 0.78389(7) 0.24512(5) 0.0324(4) Uani 1 1 d . . .
F13 F 1.07178(7) 0.78682(7) 0.13551(5) 0.0332(5) Uani 1 1 d . . .
F14 F 1.06860(7) 0.76886(7) 0.18895(5) 0.0319(4) Uani 1 1 d . . .
F15 F 1.03339(7) 0.83480(7) 0.17081(5) 0.0344(5) Uani 1 1 d . . .
F16 F 1.02279(7) 0.63032(7) 0.26507(5) 0.0278(4) Uani 1 1 d . . .
F17 F 0.97950(7) 0.69406(7) 0.25121(5) 0.0291(4) Uani 1 1 d . . .
F18 F 0.94484(7) 0.62327(8) 0.25207(5) 0.0336(5) Uani 1 1 d . . .
C1S C 0.81465(15) 0.60770(14) 0.29667(10) 0.0400(9) Uani 1 1 d . . .
H1S H 0.8377 0.5819 0.3006 0.048 Uiso 1 1 calc R . .
C2S C 0.77614(14) 0.60181(14) 0.27353(9) 0.0355(8) Uani 1 1 d . . .
H2S H 0.7724 0.5716 0.2617 0.043 Uiso 1 1 calc R . .
C3S C 0.74305(14) 0.63925(14) 0.26737(9) 0.0342(8) Uani 1 1 d . . .
H3S H 0.7169 0.6350 0.2512 0.041 Uiso 1 1 calc R . .
C4S C 0.74802(14) 0.68314(13) 0.28483(9) 0.0335(8) Uani 1 1 d . . .
H4S H 0.7253 0.7091 0.2806 0.040 Uiso 1 1 calc R . .
C5S C 0.78573(14) 0.68923(14) 0.30824(9) 0.0357(8) Uani 1 1 d . . .
H5S H 0.7887 0.7193 0.3204 0.043 Uiso 1 1 calc R . .
C6S C 0.81941(15) 0.65211(15) 0.31430(10) 0.0412(9) Uani 1 1 d . . .
H6S H 0.8457 0.6567 0.3304 0.049 Uiso 1 1 calc R . .
C7S C 0.6250 0.1250 0.08942(11) 0.0236(9) Uani 1 2 d S . .
H7S H 0.6250 0.1250 0.0649 0.028 Uiso 1 2 calc SR . .
C8S C 0.62514(11) 0.08110(12) 0.10715(8) 0.0235(6) Uani 1 1 d . . .
H8S H 0.6254 0.0510 0.0949 0.028 Uiso 1 1 calc R . .
C9S C 0.84957(14) 0.87674(12) 0.09320(9) 0.0350(8) Uani 1 1 d . . .
H9S H 0.8320 0.8781 0.0720 0.042 Uiso 1 1 calc R . .
C10S C 0.82388(15) 0.87834(12) 0.12382(11) 0.0399(9) Uani 1 1 d . . .
H10S H 0.7886 0.8805 0.1238 0.048 Uiso 1 1 calc R . .
C11S C 0.84936(17) 0.87677(15) 0.15453(10) 0.0506(12) Uani 1 1 d . . .
H11S H 0.8317 0.8781 0.1757 0.061 Uiso 1 1 calc R . .

loop_
_atom_site_aniso_label
_atom_site_aniso_U_11
_atom_site_aniso_U_22
_atom_site_aniso_U_33
_atom_site_aniso_U_23
_atom_site_aniso_U_13
_atom_site_aniso_U_12
Ir1 0.01120(5) 0.01451(5) 0.01462(6) -0.00021(4) 0.00028(4) 0.00082(4)
Cl1 0.0173(3) 0.0277(4) 0.0205(4) 0.0055(3) 0.0054(3) 0.0020(3)
P1 0.0119(3) 0.0130(3) 0.0144(3) 0.0011(2) -0.0003(3) 0.0007(3)
P2 0.0117(3) 0.0130(3) 0.0148(3) -0.0013(3) -0.0003(2) 0.0002(3)
P3 0.0106(3) 0.0127(3) 0.0180(4) -0.0015(3) -0.0001(3) -0.0003(3)
O1 0.0126(10) 0.0225(10) 0.0157(10) -0.0012(8) 0.0009(7) 0.0008(8)
O2 0.0204(11) 0.0154(10) 0.0204(11) 0.0038(8) -0.0034(8) -0.0033(8)
O3 0.0129(10) 0.0161(10) 0.0183(10) -0.0010(8) 0.0008(7) 0.0013(7)
O4 0.0153(10) 0.0180(10) 0.0166(10) -0.0023(8) 0.0011(8) -0.0010(8)
O5 0.0135(10) 0.0117(10) 0.0329(12) -0.0057(8) 0.0017(8) -0.0009(8)
O6 0.0138(10) 0.0223(11) 0.0186(10) -0.0003(8) -0.0032(8) 0.0031(8)
C1 0.0159(13) 0.0136(13) 0.0170(14) 0.0016(10) -0.0011(10) -0.0008(10)
C2 0.0113(18) 0.0169(19) 0.023(2) -0.0015(16) 0.000 0.000
C3 0.0126(14) 0.0215(15) 0.0224(15) -0.0006(11) -0.0011(11) -0.0010(11)
C4 0.0162(14) 0.0308(17) 0.0205(15) 0.0006(13) -0.0023(11) 0.0026(12)
C5 0.0255(16) 0.0130(13) 0.0187(14) 0.0015(11) 0.0009(11) 0.0013(11)
C6 0.0262(16) 0.0195(15) 0.0229(16) 0.0035(12) -0.0011(12) -0.0008(12)
C7 0.0173(15) 0.0145(14) 0.0261(16) -0.0007(11) -0.0012(11) 0.0041(11)
C8 0.0221(17) 0.0246(16) 0.0351(19) -0.0090(14) -0.0028(13) 0.0065(13)
C9 0.0198(14) 0.0184(14) 0.0154(14) -0.0024(11) 0.0005(11) -0.0015(11)
C10 0.0240(16) 0.0197(14) 0.0189(15) -0.0028(11) -0.0015(12) 0.0019(12)
C11 0.0179(15) 0.0124(14) 0.044(2) -0.0058(13) 0.0003(13) 0.0010(11)
C12 0.0251(16) 0.0177(14) 0.0198(15) -0.0026(11) -0.0019(12) 0.0000(12)
C13 0.0162(14) 0.0229(15) 0.0221(15) 0.0013(12) -0.0054(11) 0.0049(11)
C14 0.0179(15) 0.0267(16) 0.0229(16) 0.0039(12) -0.0066(12) 0.0021(12)
F1 0.0149(9) 0.0518(13) 0.0309(11) -0.0005(9) -0.0079(7) 0.0034(8)
F2 0.0180(9) 0.0696(15) 0.0219(10) -0.0005(9) 0.0038(7) 0.0084(9)
F3 0.0351(12) 0.0254(10) 0.0453(13) -0.0037(9) -0.0108(9) 0.0097(9)
F4 0.0363(11) 0.0308(11) 0.0208(9) 0.0060(8) -0.0076(8) -0.0029(8)
F5 0.0326(11) 0.0425(12) 0.0265(10) 0.0018(9) 0.0091(8) 0.0070(9)
F6 0.0533(13) 0.0267(11) 0.0306(11) 0.0113(8) -0.0033(9) -0.0157(9)
F7 0.0169(10) 0.0459(13) 0.0566(14) -0.0176(11) 0.0043(9) -0.0018(9)
F8 0.0441(13) 0.0335(12) 0.0598(15) -0.0032(10) -0.0013(11) 0.0245(10)
F9 0.0319(11) 0.0438(12) 0.0314(11) -0.0164(9) 0.0009(8) 0.0098(9)
F10 0.0391(11) 0.0199(9) 0.0312(11) -0.0011(8) -0.0054(8) 0.0093(8)
F11 0.0498(13) 0.0310(11) 0.0211(10) -0.0119(8) 0.0042(8) -0.0011(9)
F12 0.0267(10) 0.0279(10) 0.0427(12) -0.0069(9) -0.0073(8) -0.0062(8)
F13 0.0339(11) 0.0341(11) 0.0317(11) 0.0005(8) 0.0094(8) -0.0115(9)
F14 0.0373(12) 0.0317(11) 0.0268(10) -0.0059(8) -0.0145(8) 0.0036(9)
F15 0.0363(11) 0.0169(9) 0.0501(13) -0.0093(8) -0.0077(9) -0.0028(8)
F16 0.0251(10) 0.0326(11) 0.0257(10) 0.0060(8) -0.0112(7) 0.0032(8)
F17 0.0320(10) 0.0299(10) 0.0255(10) -0.0063(8) -0.0051(8) 0.0108(8)
F18 0.0237(10) 0.0478(13) 0.0293(11) 0.0099(9) -0.0017(8) -0.0078(9)
C1S 0.047(2) 0.037(2) 0.036(2) 0.0040(16) 0.0081(17) 0.0044(17)
C2S 0.041(2) 0.033(2) 0.032(2) -0.0077(15) 0.0144(16) -0.0079(16)
C3S 0.033(2) 0.044(2) 0.0260(18) -0.0076(15) 0.0088(14) -0.0016(16)
C4S 0.036(2) 0.0339(19) 0.0308(19) 0.0005(15) 0.0135(15) 0.0019(16)
C5S 0.043(2) 0.0324(19) 0.0315(19) -0.0057(15) 0.0085(15) -0.0072(17)
C6S 0.043(2) 0.048(2) 0.033(2) -0.0019(17) -0.0006(16) -0.0063(19)
C7S 0.0110(19) 0.041(3) 0.019(2) 0.000 0.000 -0.0022(18)
C8S 0.0142(14) 0.0251(16) 0.0311(18) -0.0066(13) 0.0003(12) -0.0006(12)
C9S 0.055(2) 0.0223(16) 0.0276(18) -0.0043(14) -0.0140(16) 0.0072(17)
C10S 0.034(2) 0.0233(17) 0.063(3) -0.0021(17) 0.0055(18) 0.0047(15)
C11S 0.087(3) 0.037(2) 0.028(2) 0.0045(17) 0.023(2) 0.023(2)

loop_
_geom_bond_atom_site_label_1
_geom_bond_atom_site_label_2
_geom_bond_distance
_geom_bond_site_symmetry_2
_geom_bond_publ_flag
Ir1 P2 2.1679(7) . ?
Ir1 P3 2.2442(7) . ?
Ir1 P1 2.2538(7) . ?
Ir1 Cl1 2.3882(7) . ?
P1 O1 1.612(2) . ?
P1 O2 1.616(2) . ?
P1 C1 1.812(3) 8_554 ?
P2 O4 1.622(2) . ?
P2 O3 1.623(2) . ?
P2 C1 1.813(3) . ?
P3 O6 1.599(2) . ?
P3 O5 1.615(2) . ?
P3 C2 1.825(2) . ?
O1 C3 1.439(3) . ?
O2 C5 1.422(3) . ?
O3 C7 1.430(3) . ?
O4 C9 1.426(3) . ?
O5 C11 1.426(3) . ?
O6 C13 1.429(3) . ?
C1 P1 1.812(3) 8_554 ?
C2 P3 1.825(2) 8_554 ?
C3 C4 1.498(4) . ?
C4 F2 1.331(3) . ?
C4 F1 1.336(3) . ?
C4 F3 1.337(4) . ?
C5 C6 1.491(4) . ?
C6 F5 1.325(4) . ?
C6 F6 1.342(3) . ?
C6 F4 1.351(4) . ?
C7 C8 1.511(4) . ?
C8 F7 1.330(4) . ?
C8 F8 1.333(4) . ?
C8 F9 1.334(4) . ?
C9 C10 1.504(4) . ?
C10 F10 1.331(3) . ?
C10 F12 1.337(3) . ?
C10 F11 1.338(3) . ?
C11 C12 1.495(4) . ?
C12 F14 1.332(3) . ?
C12 F15 1.335(3) . ?
C12 F13 1.336(3) . ?
C13 C14 1.505(4) . ?
C14 F17 1.334(4) . ?
C14 F18 1.334(4) . ?
C14 F16 1.345(3) . ?
C1S C2S 1.378(5) . ?
C1S C6S 1.398(5) . ?
C2S C3S 1.375(5) . ?
C3S C4S 1.383(5) . ?
C4S C5S 1.370(5) . ?
C5S C6S 1.378(5) . ?
C7S C8S 1.383(4) 14_545 ?
C7S C8S 1.383(4) . ?
C8S C8S 1.385(6) 11_554 ?
C9S C9S 1.368(8) 2_665 ?
C9S C10S 1.374(5) . ?
C10S C11S 1.375(6) . ?
C11S C11S 1.379(9) 2_665 ?
